data_1505268
loop_
_publ_author_name
'Yakovenko, Anton V.'
'Boyko, Vyacheslav I.'
'Danylyuk, Oksana'
'Suwinska, Kinga'
'Lipkowski, Janusz'
'Kalchenko, Vitaly I.'

_publ_section_title
;
 Diastereoselective lower rim (1S)-camphorsulfonylation as the shortest
 way to the inherently chiral calix[4]arene.
;
_journal_issue 7
_journal_name_full 'Organic letters'
_journal_page_first 1183
_journal_page_last 1185
_journal_paper_doi 10.1021/ol0628513
_journal_volume 9
_journal_year 2007
_chemical_formula_moiety 'C41 H44 O7 S1, C6 H6'
_chemical_formula_sum 'C47 H50 O7 S'
_chemical_formula_weight 758.93
_chemical_name_systematic
;
?
;
_space_group_IT_number 19
_symmetry_cell_setting orthorhombic
_symmetry_space_group_name_Hall 'P 2ac 2ab'
_symmetry_space_group_name_H-M 'P 21 21 21'
_atom_sites_solution_hydrogens geom
_atom_sites_solution_primary direct
_atom_sites_solution_secondary difmap
_audit_creation_method SHELXL-97
_cell_angle_alpha 90.00
_cell_angle_beta 90.00
_cell_angle_gamma 90.00
_cell_formula_units_Z 4
_cell_length_a 11.7745(2)
_cell_length_b 16.8129(3)
_cell_length_c 19.8021(4)
_cell_measurement_reflns_used 5003
_cell_measurement_temperature 100(2)
_cell_measurement_theta_max 27.48
_cell_measurement_theta_min 2.55
_cell_volume 3920.09(12)
_computing_cell_refinement 'Denzo and Scalepak (Otwinowski & Minor, 1997)'
_computing_data_collection 'Collect data collection software (Nonius B.V., 1998)'
_computing_data_reduction 'Denzo and Scalepak (Otwinowski & Minor, 1997)'
_computing_molecular_graphics 'ORTEP-3 (Johnson & Burnet, 1996)'
_computing_structure_refinement 'SHELXL-97 (Sheldrick, 1997)'
_computing_structure_solution 'SHELXS-97 (Sheldrick, 1990)'
_diffrn_ambient_temperature 100(2)
_diffrn_detector_area_resol_mean 9.1
_diffrn_measured_fraction_theta_full 0.997
_diffrn_measured_fraction_theta_max 0.997
_diffrn_measurement_device_type KappaCCD
_diffrn_measurement_method '\f and \w scans'
_diffrn_radiation_monochromator graphite
_diffrn_radiation_source 'fine-focus sealed tube'
_diffrn_radiation_type MoK\a
_diffrn_radiation_wavelength 0.71073
_diffrn_reflns_av_R_equivalents 0.0000
_diffrn_reflns_av_sigmaI/netI 0.0503
_diffrn_reflns_limit_h_max 13
_diffrn_reflns_limit_h_min -13
_diffrn_reflns_limit_k_max 19
_diffrn_reflns_limit_k_min -19
_diffrn_reflns_limit_l_max 23
_diffrn_reflns_limit_l_min -23
_diffrn_reflns_number 64878
_diffrn_reflns_theta_full 24.71
_diffrn_reflns_theta_max 24.71
_diffrn_reflns_theta_min 2.63
_exptl_absorpt_coefficient_mu 0.136
_exptl_absorpt_correction_T_max 0.9865
_exptl_absorpt_correction_T_min 0.9733
_exptl_absorpt_correction_type none
_exptl_crystal_colour colorless
_exptl_crystal_density_diffrn 1.286
_exptl_crystal_density_method 'not measured'
_exptl_crystal_description block
_exptl_crystal_F_000 1616
_exptl_crystal_size_max 0.20
_exptl_crystal_size_mid 0.10
_exptl_crystal_size_min 0.10
_refine_diff_density_max 0.211
_refine_diff_density_min -0.190
_refine_diff_density_rms 0.034
_refine_ls_abs_structure_details 'Flack H D (1983), Acta Cryst. A39, 876-881'
_refine_ls_abs_structure_Flack -0.08(5)
_refine_ls_extinction_coef 0.0025(3)
_refine_ls_extinction_expression Fc^*^=kFc[1+0.001xFc^2^\l^3^/sin(2\q)]^-1/4^
_refine_ls_extinction_method SHELXL
_refine_ls_goodness_of_fit_ref 0.961
_refine_ls_hydrogen_treatment constr
_refine_ls_matrix_type full
_refine_ls_number_parameters 503
_refine_ls_number_reflns 6672
_refine_ls_number_restraints 0
_refine_ls_restrained_S_all 0.961
_refine_ls_R_factor_all 0.0487
_refine_ls_R_factor_gt 0.0346
_refine_ls_shift/su_max 0.002
_refine_ls_shift/su_mean 0.000
_refine_ls_structure_factor_coef Fsqd
_refine_ls_weighting_details 'calc w=1/[\s^2^(Fo^2^)+(0.0364P)^2^+0.0000P] where P=(Fo^2^+2Fc^2^)/3'
_refine_ls_weighting_scheme calc
_refine_ls_wR_factor_gt 0.0675
_refine_ls_wR_factor_ref 0.0698
_reflns_number_gt 5520
_reflns_number_total 6672
_reflns_threshold_expression >2sigma(I)
_cod_data_source_file ol0628513si20070118_074416.cif
_cod_data_source_block kaliks16
_cod_original_cell_volume 3920.1(1)
_cod_original_sg_symbol_H-M P212121
_cod_database_code 1505268

loop_
_symmetry_equiv_pos_as_xyz
'x, y, z'
'-x+1/2, -y, z+1/2'
'x+1/2, -y+1/2, -z'
'-x, y+1/2, -z+1/2'

loop_
_atom_site_label
_atom_site_type_symbol
_atom_site_fract_x
_atom_site_fract_y
_atom_site_fract_z
_atom_site_U_iso_or_equiv
_atom_site_adp_type
_atom_site_occupancy
_atom_site_symmetry_multiplicity
_atom_site_calc_flag
_atom_site_refinement_flags
S1D S 0.23632(4) 0.01572(3) 0.79918(3) 0.03218(14) Uani 1 1 d .
O1D O 0.34670(10) -0.02096(8) 0.76364(7) 0.0284(3) Uani 1 1 d .
O3D O 0.13760(11) -0.02083(8) 0.77173(8) 0.0420(4) Uani 1 1 d .
O1A O 0.37221(10) -0.05450(7) 0.59877(7) 0.0291(3) Uani 1 1 d .
O1C O 0.55028(11) 0.06339(8) 0.74524(7) 0.0300(3) Uani 1 1 d .
H1C H 0.5593 0.0633 0.7032 0.045 Uiso 1 1 calc R
C4C C 0.73286(17) -0.01783(11) 0.87520(10) 0.0305(5) Uani 1 1 d .
H4C H 0.7264 -0.0385 0.9197 0.037 Uiso 1 1 calc R
O1B O 0.56541(10) 0.03136(7) 0.61076(7) 0.0269(3) Uani 1 1 d .
H1B H 0.5087 0.0030 0.6014 0.040 Uiso 1 1 calc R
C6C C 0.64799(16) 0.03711(10) 0.77605(10) 0.0247(5) Uani 1 1 d .
C2B C 0.76375(18) -0.09584(11) 0.51636(10) 0.0275(5) Uani 1 1 d .
H2B H 0.7641 -0.1346 0.4814 0.033 Uiso 1 1 calc R
C5B C 0.76512(16) 0.01802(10) 0.61848(9) 0.0242(4) Uani 1 1 d .
O4D O 0.05739(11) 0.11320(8) 0.68064(7) 0.0322(3) Uani 1 1 d .
C1B C 0.66130(16) -0.06205(11) 0.53634(10) 0.0234(5) Uani 1 1 d .
C2D C 0.50628(16) -0.15845(11) 0.87199(10) 0.0278(5) Uani 1 1 d .
H2D H 0.5571 -0.1574 0.9093 0.033 Uiso 1 1 calc R
C4B C 0.86548(16) -0.01679(12) 0.59666(10) 0.0279(5) Uani 1 1 d .
H4B H 0.9355 -0.0011 0.6165 0.034 Uiso 1 1 calc R
C5C C 0.63650(17) 0.00484(10) 0.84091(10) 0.0257(5) Uani 1 1 d .
O2D O 0.25072(13) 0.01423(8) 0.87082(7) 0.0396(4) Uani 1 1 d .
C6B C 0.66383(15) -0.00607(11) 0.58796(10) 0.0240(5) Uani 1 1 d .
C4D C 0.40146(17) -0.23353(11) 0.79089(11) 0.0302(5) Uani 1 1 d .
H4D H 0.3810 -0.2836 0.7723 0.036 Uiso 1 1 calc R
C5D C 0.36034(16) -0.16396(11) 0.76092(10) 0.0281(5) Uani 1 1 d .
C7B C 0.76737(16) 0.07942(10) 0.67467(10) 0.0272(5) Uani 1 1 d .
H7B1 H 0.7055 0.1182 0.6668 0.033 Uiso 1 1 calc R
H7B2 H 0.8402 0.1087 0.6725 0.033 Uiso 1 1 calc R
C14D C 0.18218(16) 0.26009(11) 0.77488(11) 0.0292(5) Uani 1 1 d .
C12D C 0.02647(18) 0.24324(11) 0.85260(11) 0.0329(5) Uani 1 1 d .
H12A H -0.0565 0.2353 0.8569 0.040 Uiso 1 1 calc R
H12B H 0.0541 0.2742 0.8918 0.040 Uiso 1 1 calc R
C13D C 0.08971(17) 0.16239(12) 0.84673(10) 0.0304(5) Uani 1 1 d .
H13A H 0.1427 0.1548 0.8850 0.036 Uiso 1 1 calc R
H13B H 0.0353 0.1175 0.8457 0.036 Uiso 1 1 calc R
C3D C 0.47065(17) -0.23100(11) 0.84656(11) 0.0306(5) Uani 1 1 d .
H3D H 0.4941 -0.2790 0.8677 0.037 Uiso 1 1 calc R
C10D C -0.00591(16) 0.23873(11) 0.72966(10) 0.0310(5) Uani 1 1 d .
H10A H -0.0850 0.2258 0.7427 0.037 Uiso 1 1 calc R
H10B H -0.0066 0.2693 0.6870 0.037 Uiso 1 1 calc R
C6A C 0.49071(17) -0.15143(11) 0.54392(10) 0.0268(5) Uani 1 1 d .
C3B C 0.86504(17) -0.07401(12) 0.54644(10) 0.0301(5) Uani 1 1 d .
H3B H 0.9342 -0.0982 0.5327 0.036 Uiso 1 1 calc R
C6D C 0.39154(16) -0.09219(11) 0.79093(10) 0.0262(5) Uani 1 1 d .
C1C C 0.75403(17) 0.04464(10) 0.74519(9) 0.0262(5) Uani 1 1 d .
C1D C 0.46931(16) -0.08693(11) 0.84416(9) 0.0247(5) Uani 1 1 d .
C5A C 0.52425(19) -0.23083(11) 0.53752(10) 0.0336(5) Uani 1 1 d .
H5A H 0.5797 -0.2450 0.5048 0.040 Uiso 1 1 calc R
C16D C 0.23039(18) 0.28460(11) 0.70638(11) 0.0374(5) Uani 1 1 d .
H16A H 0.2352 0.3427 0.7040 0.056 Uiso 1 1 calc R
H16B H 0.1805 0.2651 0.6704 0.056 Uiso 1 1 calc R
H16C H 0.3063 0.2617 0.7008 0.056 Uiso 1 1 calc R
C7D C 0.25639(17) 0.11364(10) 0.76769(10) 0.0290(5) Uani 1 1 d .
H7D1 H 0.3240 0.1371 0.7898 0.035 Uiso 1 1 calc R
H7D2 H 0.2722 0.1106 0.7186 0.035 Uiso 1 1 calc R
C1A C 0.40888(16) -0.13333(11) 0.59220(10) 0.0277(5) Uani 1 1 d .
C3C C 0.83998(18) -0.01087(12) 0.84555(11) 0.0326(5) Uani 1 1 d .
H3C H 0.9059 -0.0268 0.8697 0.039 Uiso 1 1 calc R
C9D C 0.06601(16) 0.16422(11) 0.72351(10) 0.0262(5) Uani 1 1 d .
C10A C 0.55131(16) -0.08774(11) 0.50323(10) 0.0282(5) Uani 1 1 d .
H10C H 0.5678 -0.1085 0.4575 0.034 Uiso 1 1 calc R
H10D H 0.5008 -0.0410 0.4984 0.034 Uiso 1 1 calc R
C2C C 0.84944(17) 0.01935(12) 0.78096(10) 0.0308(5) Uani 1 1 d .
H2C H 0.9223 0.0230 0.7605 0.037 Uiso 1 1 calc R
C7A C 0.28660(17) -0.02916(14) 0.54838(11) 0.0387(6) Uani 1 1 d .
H7A H 0.3217 -0.0309 0.5024 0.046 Uiso 1 1 calc R
C17D C 0.29033(16) -0.16816(13) 0.69638(10) 0.0337(5) Uani 1 1 d .
H17A H 0.2294 -0.2083 0.7016 0.040 Uiso 1 1 calc R
H17B H 0.2542 -0.1160 0.6878 0.040 Uiso 1 1 calc R
C11D C 0.05617(16) 0.28447(11) 0.78625(10) 0.0307(5) Uani 1 1 d .
H11D H 0.0425 0.3432 0.7861 0.037 Uiso 1 1 calc R
C3A C 0.4006(2) -0.26906(12) 0.62736(11) 0.0409(6) Uani 1 1 d .
H3A H 0.3705 -0.3098 0.6554 0.049 Uiso 1 1 calc R
C2A C 0.36530(17) -0.19035(12) 0.63705(10) 0.0300(5) Uani 1 1 d .
C7C C 0.51796(16) -0.00889(11) 0.86964(10) 0.0283(5) Uani 1 1 d .
H7C1 H 0.5217 -0.0099 0.9196 0.034 Uiso 1 1 calc R
H7C2 H 0.4675 0.0354 0.8561 0.034 Uiso 1 1 calc R
C8D C 0.15520(16) 0.16884(11) 0.77892(10) 0.0252(5) Uani 1 1 d .
C4A C 0.4778(2) -0.28849(12) 0.57806(11) 0.0410(6) Uani 1 1 d .
H4A H 0.4993 -0.3425 0.5720 0.049 Uiso 1 1 calc R
C9A C 0.2596(2) 0.05551(14) 0.56569(12) 0.0555(7) Uani 1 1 d .
H9A1 H 0.2244 0.0577 0.6105 0.083 Uiso 1 1 calc R
H9A2 H 0.2071 0.0773 0.5321 0.083 Uiso 1 1 calc R
H9A3 H 0.3298 0.0869 0.5659 0.083 Uiso 1 1 calc R
C15D C 0.26324(19) 0.28940(12) 0.82969(12) 0.0426(6) Uani 1 1 d .
H15A H 0.3406 0.2717 0.8193 0.064 Uiso 1 1 calc R
H15B H 0.2399 0.2677 0.8735 0.064 Uiso 1 1 calc R
H15C H 0.2613 0.3476 0.8315 0.064 Uiso 1 1 calc R
C8A C 0.1837(2) -0.08122(19) 0.54876(17) 0.0831(11) Uani 1 1 d .
H8A1 H 0.2062 -0.1363 0.5394 0.125 Uiso 1 1 calc R
H8A2 H 0.1304 -0.0631 0.5140 0.125 Uiso 1 1 calc R
H8A3 H 0.1471 -0.0784 0.5931 0.125 Uiso 1 1 calc R
C6S C 0.07972(19) 0.86261(13) 0.93131(11) 0.0380(6) Uani 1 1 d .
H6S H 0.0817 0.9181 0.9223 0.046 Uiso 1 1 calc R
C4S C -0.0239(2) 0.74645(14) 0.96364(11) 0.0432(6) Uani 1 1 d .
H4S H -0.0928 0.7218 0.9772 0.052 Uiso 1 1 calc R
C3S C 0.0733(2) 0.70149(14) 0.95530(11) 0.0470(6) Uani 1 1 d .
H3S H 0.0711 0.6457 0.9628 0.056 Uiso 1 1 calc R
C5S C -0.02039(19) 0.82748(13) 0.95214(11) 0.0389(6) Uani 1 1 d .
H5S H -0.0866 0.8589 0.9585 0.047 Uiso 1 1 calc R
C1S C 0.17713(19) 0.81757(14) 0.92345(11) 0.0409(6) Uani 1 1 d .
H1S H 0.2459 0.8421 0.9093 0.049 Uiso 1 1 calc R
C2S C 0.1741(2) 0.73752(14) 0.93609(11) 0.0423(6) Uani 1 1 d .
H2S H 0.2412 0.7066 0.9317 0.051 Uiso 1 1 calc R

loop_
_atom_site_aniso_label
_atom_site_aniso_U_11
_atom_site_aniso_U_22
_atom_site_aniso_U_33
_atom_site_aniso_U_23
_atom_site_aniso_U_13
_atom_site_aniso_U_12
S1D 0.0241(3) 0.0284(3) 0.0441(4) 0.0082(2) 0.0072(3) 0.0028(2)
O1D 0.0235(7) 0.0251(7) 0.0366(8) 0.0064(6) 0.0031(6) 0.0027(6)
O3D 0.0227(8) 0.0318(7) 0.0716(11) 0.0071(8) 0.0051(8) -0.0026(7)
O1A 0.0223(7) 0.0329(8) 0.0322(8) 0.0045(6) -0.0025(6) -0.0005(6)
O1C 0.0284(8) 0.0316(7) 0.0300(8) 0.0015(7) 0.0013(7) -0.0013(6)
C4C 0.0359(13) 0.0293(10) 0.0263(12) -0.0056(9) -0.0025(10) -0.0060(10)
O1B 0.0203(7) 0.0267(7) 0.0338(8) -0.0025(6) 0.0000(6) 0.0005(6)
C6C 0.0236(11) 0.0216(10) 0.0289(12) -0.0074(9) -0.0040(9) -0.0024(8)
C2B 0.0345(13) 0.0272(10) 0.0207(11) -0.0021(8) 0.0013(10) 0.0008(10)
C5B 0.0244(11) 0.0217(9) 0.0266(11) 0.0044(9) -0.0016(9) -0.0019(9)
O4D 0.0277(8) 0.0366(8) 0.0323(9) -0.0059(7) 0.0010(7) -0.0037(6)
C1B 0.0263(12) 0.0223(10) 0.0215(11) 0.0042(9) 0.0008(9) 0.0004(9)
C2D 0.0235(11) 0.0338(11) 0.0261(12) 0.0028(9) 0.0031(9) 0.0043(9)
C4B 0.0219(11) 0.0335(11) 0.0284(12) 0.0013(10) 0.0012(9) -0.0036(9)
C5C 0.0281(12) 0.0211(10) 0.0279(12) -0.0071(9) 0.0010(10) -0.0045(9)
O2D 0.0402(9) 0.0426(8) 0.0361(9) 0.0127(7) 0.0134(7) 0.0123(8)
C6B 0.0215(11) 0.0218(11) 0.0287(11) 0.0050(9) 0.0035(9) 0.0029(8)
C4D 0.0357(12) 0.0223(10) 0.0324(13) -0.0018(10) 0.0089(11) -0.0068(9)
C5D 0.0251(12) 0.0297(11) 0.0294(12) 0.0018(9) 0.0075(10) -0.0070(9)
C7B 0.0198(11) 0.0261(10) 0.0358(12) -0.0034(9) 0.0013(10) -0.0038(9)
C14D 0.0258(11) 0.0241(10) 0.0378(13) -0.0008(9) -0.0024(10) -0.0039(9)
C12D 0.0289(12) 0.0373(12) 0.0326(13) -0.0053(10) -0.0005(10) 0.0044(10)
C13D 0.0309(12) 0.0355(11) 0.0248(12) 0.0007(9) -0.0008(10) 0.0006(10)
C3D 0.0341(13) 0.0255(10) 0.0322(13) 0.0066(10) 0.0090(11) 0.0030(10)
C10D 0.0257(11) 0.0374(11) 0.0299(12) -0.0011(10) -0.0002(10) 0.0053(9)
C6A 0.0268(12) 0.0302(11) 0.0235(11) -0.0018(9) -0.0071(10) -0.0069(9)
C3B 0.0260(12) 0.0345(11) 0.0298(12) 0.0013(10) 0.0060(10) 0.0042(9)
C6D 0.0238(11) 0.0269(11) 0.0277(12) 0.0056(9) 0.0073(10) 0.0013(9)
C1C 0.0273(12) 0.0240(9) 0.0271(12) -0.0064(8) 0.0004(10) -0.0060(9)
C1D 0.0214(11) 0.0288(11) 0.0238(11) -0.0008(9) 0.0060(9) -0.0010(9)
C5A 0.0470(14) 0.0289(11) 0.0247(12) -0.0053(10) -0.0037(11) -0.0016(10)
C16D 0.0346(12) 0.0298(10) 0.0479(14) 0.0081(10) 0.0087(12) -0.0006(10)
C7D 0.0244(11) 0.0290(10) 0.0336(12) 0.0023(9) 0.0020(10) -0.0015(9)
C1A 0.0258(12) 0.0286(11) 0.0287(12) -0.0002(9) -0.0073(10) -0.0055(9)
C3C 0.0315(13) 0.0316(11) 0.0347(13) -0.0033(10) -0.0095(10) -0.0042(9)
C9D 0.0205(11) 0.0310(11) 0.0271(12) 0.0018(10) 0.0037(9) -0.0045(9)
C10A 0.0284(12) 0.0316(11) 0.0246(12) 0.0002(9) -0.0002(10) 0.0007(9)
C2C 0.0252(11) 0.0298(10) 0.0373(13) -0.0085(10) 0.0020(10) -0.0065(9)
C7A 0.0268(12) 0.0553(14) 0.0340(13) 0.0106(11) -0.0044(10) 0.0025(10)
C17D 0.0290(12) 0.0387(11) 0.0335(13) 0.0025(10) -0.0017(10) -0.0150(9)
C11D 0.0315(12) 0.0257(10) 0.0349(13) -0.0021(9) 0.0010(10) 0.0048(9)
C3A 0.0606(16) 0.0311(12) 0.0308(13) -0.0011(10) -0.0044(12) -0.0200(11)
C2A 0.0315(12) 0.0312(11) 0.0273(12) -0.0014(9) -0.0051(10) -0.0126(9)
C7C 0.0292(12) 0.0274(11) 0.0284(12) -0.0008(9) 0.0014(9) 0.0027(9)
C8D 0.0217(11) 0.0261(10) 0.0278(12) 0.0028(9) -0.0006(9) 0.0001(8)
C4A 0.0669(17) 0.0276(12) 0.0285(13) -0.0068(10) -0.0047(13) -0.0046(11)
C9A 0.0577(17) 0.0681(16) 0.0407(15) 0.0091(12) 0.0028(14) 0.0309(15)
C15D 0.0386(14) 0.0375(12) 0.0517(15) -0.0076(11) -0.0049(12) -0.0051(11)
C8A 0.0379(17) 0.111(3) 0.100(3) 0.042(2) -0.0355(17) -0.0260(17)
C6S 0.0368(14) 0.0356(12) 0.0418(15) -0.0017(10) -0.0017(11) -0.0007(11)
C4S 0.0459(16) 0.0503(15) 0.0334(13) 0.0032(11) 0.0013(12) -0.0094(13)
C3S 0.075(2) 0.0391(13) 0.0267(13) 0.0014(11) 0.0001(13) 0.0022(14)
C5S 0.0374(14) 0.0446(14) 0.0348(13) 0.0009(11) -0.0027(11) 0.0037(11)
C1S 0.0366(14) 0.0524(16) 0.0337(14) -0.0066(11) -0.0019(11) -0.0045(12)
C2S 0.0481(15) 0.0484(15) 0.0303(13) -0.0068(11) -0.0008(12) 0.0083(12)

loop_
_atom_type_symbol
_atom_type_description
_atom_type_scat_dispersion_real
_atom_type_scat_dispersion_imag
_atom_type_scat_source
C C 0.0033 0.0016 'International Tables Vol C Tables 4.2.6.8 and 6.1.1.4'
H H 0.0000 0.0000 'International Tables Vol C Tables 4.2.6.8 and 6.1.1.4'
O O 0.0106 0.0060 'International Tables Vol C Tables 4.2.6.8 and 6.1.1.4'
S S 0.1246 0.1234 'International Tables Vol C Tables 4.2.6.8 and 6.1.1.4'

loop_
_geom_angle_atom_site_label_1
_geom_angle_atom_site_label_2
_geom_angle_atom_site_label_3
_geom_angle
O3D S1D O2D 117.94(9)
O3D S1D O1D 109.20(8)
O2D S1D O1D 109.46(8)
O3D S1D C7D 112.02(9)
O2D S1D C7D 110.43(9)
O1D S1D C7D 95.43(8)
C6D O1D S1D 117.43(11)
C1A O1A C7A 114.81(15)
C5C C4C C3C 120.95(19)
O1C C6C C1C 121.67(18)
O1C C6C C5C 116.77(17)
C1C C6C C5C 121.53(18)
C3B C2B C1B 121.14(17)
C4B C5B C6B 118.03(17)
C4B C5B C7B 120.01(17)
C6B C5B C7B 121.95(17)
C6B C1B C2B 117.86(17)
C6B C1B C10A 122.00(17)
C2B C1B C10A 120.13(17)
C3D C2D C1D 121.46(18)
C3B C4B C5B 120.93(19)
C4C C5C C6C 118.69(18)
C4C C5C C7C 121.92(18)
C6C C5C C7C 119.28(18)
C1B C6B O1B 121.75(16)
C1B C6B C5B 122.19(17)
O1B C6B C5B 116.03(16)
C3D C4D C5D 121.39(18)
C6D C5D C4D 116.86(18)
C6D C5D C17D 122.73(17)
C4D C5D C17D 120.32(17)
C5B C7B C1C 114.18(14)
C15D C14D C16D 108.17(16)
C15D C14D C11D 114.10(17)
C16D C14D C11D 114.32(16)
C15D C14D C8D 113.96(16)
C16D C14D C8D 112.60(16)
C11D C14D C8D 93.28(14)
C11D C12D C13D 102.89(16)
C8D C13D C12D 103.97(15)
C4D C3D C2D 119.98(18)
C9D C10D C11D 101.85(15)
C1A C6A C5A 117.83(18)
C1A C6A C10A 122.42(17)
C5A C6A C10A 119.51(18)
C2B C3B C4B 119.82(19)
C5D C6D C1D 123.25(17)
C5D C6D O1D 118.10(17)
C1D C6D O1D 118.56(16)
C2C C1C C6C 118.08(18)
C2C C1C C7B 120.00(18)
C6C C1C C7B 121.92(17)
C2D C1D C6D 116.63(17)
C2D C1D C7C 119.79(17)
C6D C1D C7C 123.51(17)
C4A C5A C6A 120.6(2)
C8D C7D S1D 114.11(14)
C6A C1A O1A 118.98(17)
C6A C1A C2A 122.59(18)
O1A C1A C2A 118.35(18)
C2C C3C C4C 119.56(19)
O4D C9D C10D 126.47(18)
O4D C9D C8D 126.86(18)
C10D C9D C8D 106.58(16)
C1B C10A C6A 111.92(16)
C3C C2C C1C 121.18(19)
O1A C7A C8A 112.32(18)
O1A C7A C9A 105.28(18)
C8A C7A C9A 112.5(2)
C2A C17D C5D 110.28(16)
C12D C11D C10D 106.87(16)
C12D C11D C14D 102.91(16)
C10D C11D C14D 102.44(15)
C4A C3A C2A 121.2(2)
C3A C2A C1A 116.75(19)
C3A C2A C17D 120.76(18)
C1A C2A C17D 122.35(18)
C1D C7C C5C 110.62(15)
C9D C8D C7D 113.75(16)
C9D C8D C13D 106.12(15)
C7D C8D C13D 118.11(15)
C9D C8D C14D 98.81(14)
C7D C8D C14D 115.41(15)
C13D C8D C14D 102.30(15)
C5A C4A C3A 120.8(2)
C5S C6S C1S 120.5(2)
C3S C4S C5S 119.7(2)
C4S C3S C2S 120.2(2)
C6S C5S C4S 119.7(2)
C2S C1S C6S 119.7(2)
C1S C2S C3S 120.2(2)

loop_
_geom_bond_atom_site_label_1
_geom_bond_atom_site_label_2
_geom_bond_distance
S1D O3D 1.4227(15)
S1D O2D 1.4289(15)
S1D O1D 1.6015(14)
S1D C7D 1.7762(18)
O1D C6D 1.416(2)
O1A C1A 1.400(2)
O1A C7A 1.481(2)
O1C C6C 1.375(2)
C4C C5C 1.376(3)
C4C C3C 1.396(3)
O1B C6B 1.394(2)
C6C C1C 1.396(3)
C6C C5C 1.401(3)
C2B C3B 1.383(3)
C2B C1B 1.391(3)
C5B C4B 1.388(3)
C5B C6B 1.397(3)
C5B C7B 1.518(3)
O4D C9D 1.211(2)
C1B C6B 1.390(3)
C1B C10A 1.514(3)
C2D C3D 1.385(3)
C2D C1D 1.393(3)
C4B C3B 1.384(3)
C5C C7C 1.525(3)
C4D C3D 1.371(3)
C4D C5D 1.398(3)
C5D C6D 1.394(3)
C5D C17D 1.522(3)
C7B C1C 1.522(3)
C14D C15D 1.527(3)
C14D C16D 1.527(3)
C14D C11D 1.556(3)
C14D C8D 1.569(3)
C12D C11D 1.526(3)
C12D C13D 1.554(3)
C13D C8D 1.552(3)
C10D C9D 1.517(3)
C10D C11D 1.543(3)
C6A C1A 1.391(3)
C6A C5A 1.398(3)
C6A C10A 1.518(3)
C6D C1D 1.399(3)
C1C C2C 1.394(3)
C1D C7C 1.518(3)
C5A C4A 1.372(3)
C7D C8D 1.527(3)
C1A C2A 1.404(3)
C3C C2C 1.381(3)
C9D C8D 1.521(3)
C7A C8A 1.495(3)
C7A C9A 1.498(3)
C17D C2A 1.516(3)
C3A C4A 1.374(3)
C3A C2A 1.400(3)
C6S C5S 1.381(3)
C6S C1S 1.383(3)
C4S C3S 1.381(3)
C4S C5S 1.382(3)
C3S C2S 1.386(3)
C1S C2S 1.369(3)

loop_
_geom_hbond_atom_site_label_D
_geom_hbond_atom_site_label_H
_geom_hbond_atom_site_label_A
_geom_hbond_distance_DH
_geom_hbond_distance_HA
_geom_hbond_distance_DA
_geom_hbond_angle_DHA
O1C H1C O1B 0.84 1.91 2.7228(19) 163.0
O1B H1B O1A 0.84 1.88 2.7044(18) 168.1

loop_
_geom_torsion_atom_site_label_1
_geom_torsion_atom_site_label_2
_geom_torsion_atom_site_label_3
_geom_torsion_atom_site_label_4
_geom_torsion
O3D S1D O1D C6D -85.46(15)
O2D S1D O1D C6D 45.03(15)
C7D S1D O1D C6D 158.95(14)
C3B C2B C1B C6B -0.5(3)
C3B C2B C1B C10A -179.21(18)
C6B C5B C4B C3B -0.4(3)
C7B C5B C4B C3B 178.72(17)
C3C C4C C5C C6C -1.6(3)
C3C C4C C5C C7C 174.51(17)
O1C C6C C5C C4C -176.18(16)
C1C C6C C5C C4C 1.7(3)
O1C C6C C5C C7C 7.6(2)
C1C C6C C5C C7C -174.54(16)
C2B C1B C6B O1B 179.39(16)
C10A C1B C6B O1B -2.0(3)
C2B C1B C6B C5B 1.6(3)
C10A C1B C6B C5B -179.76(17)
C4B C5B C6B C1B -1.2(3)
C7B C5B C6B C1B 179.77(17)
C4B C5B C6B O1B -179.06(16)
C7B C5B C6B O1B 1.9(3)
C3D C4D C5D C6D -1.0(3)
C3D C4D C5D C17D 175.82(18)
C4B C5B C7B C1C -90.5(2)
C6B C5B C7B C1C 88.6(2)
C11D C12D C13D C8D 3.4(2)
C5D C4D C3D C2D -3.6(3)
C1D C2D C3D C4D 3.0(3)
C1B C2B C3B C4B -0.9(3)
C5B C4B C3B C2B 1.4(3)
C4D C5D C6D C1D 6.5(3)
C17D C5D C6D C1D -170.24(18)
C4D C5D C6D O1D -177.00(16)
C17D C5D C6D O1D 6.3(3)
S1D O1D C6D C5D 96.58(18)
S1D O1D C6D C1D -86.73(18)
O1C C6C C1C C2C 177.50(17)
C5C C6C C1C C2C -0.3(3)
O1C C6C C1C C7B -2.4(3)
C5C C6C C1C C7B 179.83(16)
C5B C7B C1C C2C 88.1(2)
C5B C7B C1C C6C -92.0(2)
C3D C2D C1D C6D 2.2(3)
C3D C2D C1D C7C -174.87(18)
C5D C6D C1D C2D -7.0(3)
O1D C6D C1D C2D 176.45(16)
C5D C6D C1D C7C 169.87(18)
O1D C6D C1D C7C -6.6(3)
C1A C6A C5A C4A -0.3(3)
C10A C6A C5A C4A 174.19(18)
O3D S1D C7D C8D 56.05(17)
O2D S1D C7D C8D -77.58(16)
O1D S1D C7D C8D 169.30(14)
C5A C6A C1A O1A -178.80(17)
C10A C6A C1A O1A 6.8(3)
C5A C6A C1A C2A 4.4(3)
C10A C6A C1A C2A -169.96(18)
C7A O1A C1A C6A 80.4(2)
C7A O1A C1A C2A -102.6(2)
C5C C4C C3C C2C 0.2(3)
C11D C10D C9D O4D -172.10(18)
C11D C10D C9D C8D 4.52(19)
C6B C1B C10A C6A -82.7(2)
C2B C1B C10A C6A 95.9(2)
C1A C6A C10A C1B 92.4(2)
C5A C6A C10A C1B -81.9(2)
C4C C3C C2C C1C 1.3(3)
C6C C1C C2C C3C -1.2(3)
C7B C1C C2C C3C 178.64(17)
C1A O1A C7A C8A 56.5(3)
C1A O1A C7A C9A 179.31(17)
C6D C5D C17D C2A 104.9(2)
C4D C5D C17D C2A -71.7(2)
C13D C12D C11D C10D 69.42(19)
C13D C12D C11D C14D -38.07(19)
C9D C10D C11D C12D -75.30(18)
C9D C10D C11D C14D 32.51(18)
C15D C14D C11D C12D -62.3(2)
C16D C14D C11D C12D 172.43(16)
C8D C14D C11D C12D 55.79(17)
C15D C14D C11D C10D -173.15(16)
C16D C14D C11D C10D 61.60(19)
C8D C14D C11D C10D -55.04(17)
C4A C3A C2A C1A 2.7(3)
C4A C3A C2A C17D -173.15(19)
C6A C1A C2A C3A -5.5(3)
O1A C1A C2A C3A 177.66(17)
C6A C1A C2A C17D 170.24(18)
O1A C1A C2A C17D -6.6(3)
C5D C17D C2A C3A 77.2(2)
C5D C17D C2A C1A -98.4(2)
C2D C1D C7C C5C 77.0(2)
C6D C1D C7C C5C -99.8(2)
C4C C5C C7C C1D -93.6(2)
C6C C5C C7C C1D 82.5(2)
O4D C9D C8D C7D 14.6(3)
C10D C9D C8D C7D -162.05(16)
O4D C9D C8D C13D -117.0(2)
C10D C9D C8D C13D 66.43(18)
O4D C9D C8D C14D 137.41(19)
C10D C9D C8D C14D -39.19(18)
S1D C7D C8D C9D -86.54(18)
S1D C7D C8D C13D 38.8(2)
S1D C7D C8D C14D 160.25(14)
C12D C13D C8D C9D -71.28(18)
C12D C13D C8D C7D 159.69(16)
C12D C13D C8D C14D 31.79(19)
C15D C14D C8D C9D 174.38(17)
C16D C14D C8D C9D -61.93(19)
C11D C14D C8D C9D 56.15(16)
C15D C14D C8D C7D -64.0(2)
C16D C14D C8D C7D 59.7(2)
C11D C14D C8D C7D 177.81(16)
C15D C14D C8D C13D 65.6(2)
C16D C14D C8D C13D -170.67(16)
C11D C14D C8D C13D -52.59(16)
C6A C5A C4A C3A -2.4(3)
C2A C3A C4A C5A 1.1(3)
C5S C4S C3S C2S 0.6(3)
C1S C6S C5S C4S -1.5(3)
C3S C4S C5S C6S 1.1(3)
C5S C6S C1S C2S 0.3(3)
C6S C1S C2S C3S 1.3(3)
C4S C3S C2S C1S -1.8(3)

loop_
_cod_related_entry_id
_cod_related_entry_code
_cod_related_entry_database
1 21199599 ChemSpider
